data_7717244
loop_
_publ_author_name
'Dwivedi, Khilesh C.'
'Sabharwal, Gazal'
'Kote, Basvaraj S.'
'Balakrishna, Maravanji S.'

_publ_section_title
;
 Ni<sup>II</sup>, Pd<sup>II</sup> and Pt<sup>II</sup> pincer complexes of
 2-(diphenylphosphanyl)-<i>N</i>-(2-(diphenyl-phosphanyl)benzyl)benzamide:
 synthesis, reactivity and catalytic studies.
;
_journal_issue 45
_journal_name_full 'Dalton transactions (Cambridge, England : 2003)'
_journal_page_first 18321
_journal_page_last 18329
_journal_paper_doi 10.1039/d4dt02611j
_journal_volume 53
_journal_year 2024
_chemical_formula_moiety 'C38 H31 Cl2 N O P2 Pt'
_chemical_formula_sum 'C38 H31 Cl2 N O P2 Pt'
_chemical_formula_weight 845.57
_space_group_crystal_system monoclinic
_space_group_IT_number 14
_space_group_name_Hall '-P 2yn'
_space_group_name_H-M_alt 'P 1 21/n 1'
_atom_sites_solution_hydrogens mixed
_atom_sites_solution_primary iterative
_audit_creation_date 2024-02-26
_audit_creation_method
;
Olex2 1.5
(compiled 2023.08.24 svn.re1ec1418 for OlexSys, GUI svn.r6817)
;
_audit_update_record
;
2024-06-13 deposited with the CCDC.	2024-10-18 downloaded from the CCDC.
;
_cell_angle_alpha 90
_cell_angle_beta 91.375(2)
_cell_angle_gamma 90
_cell_formula_units_Z 4
_cell_length_a 9.4759(7)
_cell_length_b 22.9801(16)
_cell_length_c 14.8103(9)
_cell_measurement_reflns_used 9919
_cell_measurement_temperature 150(2)
_cell_measurement_theta_max 27.65
_cell_measurement_theta_min 2.24
_cell_volume 3224.1(4)
_computing_cell_refinement 'SAINT V8.40A (Bruker, 2019)'
_computing_data_reduction 'SAINT V8.40A (Bruker, 2019)'
_computing_molecular_graphics 'Olex2 1.5 (Dolomanov et al., 2009)'
_computing_publication_material 'Olex2 1.5 (Dolomanov et al., 2009)'
_computing_structure_refinement 'SHELXL 2018/3 (Sheldrick, 2015)'
_computing_structure_solution 'olex2.solve 1.5 (Bourhis et al., 2015)'
_diffrn_ambient_temperature 150.00
_diffrn_measured_fraction_theta_full 1.000
_diffrn_measured_fraction_theta_max 1.000
_diffrn_measurement_device_type 'Bruker APEX-II CCD'
_diffrn_measurement_method '\f and \w scans'
_diffrn_radiation_type MoK\a
_diffrn_radiation_wavelength 0.71073
_diffrn_reflns_av_R_equivalents 0.0817
_diffrn_reflns_av_unetI/netI 0.0368
_diffrn_reflns_Laue_measured_fraction_full 1.000
_diffrn_reflns_Laue_measured_fraction_max 1.000
_diffrn_reflns_limit_h_max 11
_diffrn_reflns_limit_h_min -11
_diffrn_reflns_limit_k_max 27
_diffrn_reflns_limit_k_min -27
_diffrn_reflns_limit_l_max 14
_diffrn_reflns_limit_l_min -17
_diffrn_reflns_number 62203
_diffrn_reflns_point_group_measured_fraction_full 1.000
_diffrn_reflns_point_group_measured_fraction_max 1.000
_diffrn_reflns_theta_full 24.998
_diffrn_reflns_theta_max 24.998
_diffrn_reflns_theta_min 2.244
_diffrn_source_current 1.4
_diffrn_source_power 0.07
_diffrn_source_voltage 50.0
_diffrn_standards_number 0
_exptl_absorpt_coefficient_mu 4.651
_exptl_absorpt_correction_T_max 0.7457
_exptl_absorpt_correction_T_min 0.5995
_exptl_absorpt_correction_type none
_exptl_absorpt_process_details
;
SADABS-2016/2 (Bruker,2016/2) was used for absorption correction.
wR2(int) was 0.1183 before and 0.0784 after correction.
The Ratio of minimum to maximum transmission is 0.8039.
The \l/2 correction factor is Not present.
;
_exptl_crystal_colour white
_exptl_crystal_colour_primary white
_exptl_crystal_density_diffrn 1.742
_exptl_crystal_description block
_exptl_crystal_F_000 1664
_exptl_crystal_size_max 0.106
_exptl_crystal_size_mid 0.061
_exptl_crystal_size_min 0.043
_refine_diff_density_max 1.986
_refine_diff_density_min -1.062
_refine_diff_density_rms 0.136
_refine_ls_extinction_method none
_refine_ls_goodness_of_fit_ref 1.069
_refine_ls_hydrogen_treatment mixed
_refine_ls_matrix_type full
_refine_ls_number_parameters 410
_refine_ls_number_reflns 5689
_refine_ls_number_restraints 1
_refine_ls_restrained_S_all 1.069
_refine_ls_R_factor_all 0.0401
_refine_ls_R_factor_gt 0.0310
_refine_ls_shift/su_max 0.001
_refine_ls_shift/su_mean 0.000
_refine_ls_structure_factor_coef Fsqd
_refine_ls_weighting_details 'w=1/[\s^2^(Fo^2^)+(0.0436P)^2^+4.4718P] where P=(Fo^2^+2Fc^2^)/3'
_refine_ls_weighting_scheme calc
_refine_ls_wR_factor_gt 0.0754
_refine_ls_wR_factor_ref 0.0797
_reflns_Friedel_coverage 0.000
_reflns_number_gt 4906
_reflns_number_total 5689
_reflns_threshold_expression 'I > 2\s(I)'
_cod_data_source_file d4dt02611j2.cif
_cod_data_source_block Complex_4
_cod_depositor_comments 'Adding full bibliography for 7717241--7717247.cif.'
_cod_database_code 7717244
_shelx_shelxl_version_number 2018/3
_shelx_space_group_comment
;
The symmetry employed for this shelxl refinement is uniquely defined
by the following loop, which should always be used as a source of
symmetry information in preference to the above space-group names.
They are only intended as comments.
;
_shelx_estimated_absorpt_t_max 0.825
_shelx_estimated_absorpt_t_min 0.638
_olex2_refinement_description
;
1. Restrained distances
 N1-H1
 0.88 with sigma of 0.02
2.a Secondary CH2 refined with riding coordinates:
 C20(H20A,H20B)
2.b Aromatic/amide H refined with riding coordinates:
 C25(H25), C24(H24), C23(H23), C22(H22), C3(H3), C4(H4), C5(H5), C6(H6),
 C13(H13), C12(H12), C11(H11), C10(H10), C9(H9), C19(H19), C18(H18), C17(H17),
 C16(H16), C15(H15), C28(H28), C29(H29), C30(H30), C31(H31), C32(H32), C34(H34),
  C35(H35), C36(H36), C37(H37), C38(H38)
;
_olex2_submission_special_instructions 'No special instructions were received'

loop_
_space_group_symop_operation_xyz
'x, y, z'
'-x+1/2, y+1/2, -z+1/2'
'-x, -y, -z'
'x-1/2, -y-1/2, z-1/2'

loop_
_atom_site_label
_atom_site_type_symbol
_atom_site_fract_x
_atom_site_fract_y
_atom_site_fract_z
_atom_site_U_iso_or_equiv
_atom_site_adp_type
_atom_site_occupancy
_atom_site_site_symmetry_order
_atom_site_calc_flag
_atom_site_refinement_flags_posn
_atom_site_refinement_flags_adp
_atom_site_refinement_flags_occupancy
_atom_site_disorder_assembly
_atom_site_disorder_group
Pt1 Pt 0.31624(2) 0.43521(2) 0.73046(2) 0.01290(8) Uani 1 1 d . . . . .
Cl1 Cl 0.25140(14) 0.51577(5) 0.81803(8) 0.0217(3) Uani 1 1 d . . . . .
Cl2 Cl 0.46127(13) 0.49951(5) 0.65192(8) 0.0207(3) Uani 1 1 d . . . . .
P2 P 0.19750(13) 0.38316(6) 0.83383(8) 0.0149(3) Uani 1 1 d . . . . .
P1 P 0.36284(13) 0.37163(5) 0.61698(8) 0.0139(3) Uani 1 1 d . . . . .
O1 O 0.6638(4) 0.24732(16) 0.7366(3) 0.0286(9) Uani 1 1 d . . . . .
N1 N 0.5160(4) 0.31888(18) 0.7803(3) 0.0166(9) Uani 1 1 d D . . . .
C26 C 0.1801(5) 0.3038(2) 0.8254(3) 0.0139(10) Uani 1 1 d . . . . .
C25 C 0.0441(6) 0.2801(2) 0.8153(3) 0.0205(11) Uani 1 1 d . . . . .
H25 H -0.035778 0.305129 0.815269 0.025 Uiso 1 1 calc R U . . .
C24 C 0.0250(6) 0.2204(2) 0.8055(3) 0.0249(12) Uani 1 1 d . . . . .
H24 H -0.067674 0.205004 0.798453 0.030 Uiso 1 1 calc R U . . .
C23 C 0.1398(6) 0.1834(2) 0.8058(3) 0.0265(13) Uani 1 1 d . . . . .
H23 H 0.127158 0.142775 0.797394 0.032 Uiso 1 1 calc R U . . .
C22 C 0.2755(6) 0.2069(2) 0.8189(3) 0.0229(12) Uani 1 1 d . . . . .
H22 H 0.354330 0.181396 0.820508 0.027 Uiso 1 1 calc R U . . .
C21 C 0.2982(5) 0.2658(2) 0.8294(3) 0.0160(11) Uani 1 1 d . . . . .
C20 C 0.4492(5) 0.2861(2) 0.8516(3) 0.0188(11) Uani 1 1 d . . . . .
H20A H 0.447672 0.310620 0.906588 0.023 Uiso 1 1 calc R U . . .
H20B H 0.507957 0.251534 0.865851 0.023 Uiso 1 1 calc R U . . .
C1 C 0.6105(5) 0.2954(2) 0.7245(3) 0.0182(11) Uani 1 1 d . . . . .
C2 C 0.6477(5) 0.3313(2) 0.6433(3) 0.0151(10) Uani 1 1 d . . . . .
C3 C 0.7859(5) 0.3256(2) 0.6135(3) 0.0186(11) Uani 1 1 d . . . . .
H3 H 0.849144 0.300193 0.644955 0.022 Uiso 1 1 calc R U . . .
C4 C 0.8325(5) 0.3559(2) 0.5396(3) 0.0209(12) Uani 1 1 d . . . . .
H4 H 0.926870 0.351444 0.520515 0.025 Uiso 1 1 calc R U . . .
C5 C 0.7402(5) 0.3929(2) 0.4933(3) 0.0207(11) Uani 1 1 d . . . . .
H5 H 0.772211 0.414956 0.443623 0.025 Uiso 1 1 calc R U . . .
C6 C 0.6014(5) 0.3975(2) 0.5198(3) 0.0160(11) Uani 1 1 d . . . . .
H6 H 0.538457 0.422044 0.486669 0.019 Uiso 1 1 calc R U . . .
C7 C 0.5519(5) 0.3669(2) 0.5941(3) 0.0142(10) Uani 1 1 d . . . . .
C8 C 0.2746(5) 0.3973(2) 0.5132(3) 0.0160(11) Uani 1 1 d . . . . .
C13 C 0.2027(6) 0.4502(2) 0.5092(4) 0.0245(12) Uani 1 1 d . . . . .
H13 H 0.206420 0.475662 0.559731 0.029 Uiso 1 1 calc R U . . .
C12 C 0.1255(6) 0.4659(2) 0.4321(3) 0.0269(13) Uani 1 1 d . . . . .
H12 H 0.076997 0.502111 0.430310 0.032 Uiso 1 1 calc R U . . .
C11 C 0.1184(6) 0.4292(2) 0.3573(4) 0.0272(13) Uani 1 1 d . . . . .
H11 H 0.065355 0.439919 0.304669 0.033 Uiso 1 1 calc R U . . .
C10 C 0.1904(6) 0.3769(2) 0.3613(4) 0.0287(13) Uani 1 1 d . . . . .
H10 H 0.186705 0.351393 0.310815 0.034 Uiso 1 1 calc R U . . .
C9 C 0.2673(6) 0.3613(2) 0.4377(3) 0.0225(12) Uani 1 1 d . . . . .
H9 H 0.316390 0.325303 0.438755 0.027 Uiso 1 1 calc R U . . .
C14 C 0.3043(5) 0.2959(2) 0.6088(3) 0.0150(10) Uani 1 1 d . . . . .
C19 C 0.3918(6) 0.2510(2) 0.5805(4) 0.0229(12) Uani 1 1 d . . . . .
H19 H 0.490330 0.257502 0.575687 0.027 Uiso 1 1 calc R U . . .
C18 C 0.3355(6) 0.1969(2) 0.5593(4) 0.0314(14) Uani 1 1 d . . . . .
H18 H 0.396068 0.166244 0.541647 0.038 Uiso 1 1 calc R U . . .
C17 C 0.1920(6) 0.1873(2) 0.5637(4) 0.0317(14) Uani 1 1 d . . . . .
H17 H 0.153986 0.150263 0.548164 0.038 Uiso 1 1 calc R U . . .
C16 C 0.1039(6) 0.2316(2) 0.5906(4) 0.0239(12) Uani 1 1 d . . . . .
H16 H 0.005008 0.225178 0.593271 0.029 Uiso 1 1 calc R U . . .
C15 C 0.1600(5) 0.2851(2) 0.6137(3) 0.0183(11) Uani 1 1 d . . . . .
H15 H 0.099080 0.315190 0.633271 0.022 Uiso 1 1 calc R U . . .
C27 C 0.0173(5) 0.4125(2) 0.8406(3) 0.0164(11) Uani 1 1 d . . . . .
C28 C -0.0408(6) 0.4302(2) 0.9202(4) 0.0218(12) Uani 1 1 d . . . . .
H28 H 0.010904 0.426327 0.975588 0.026 Uiso 1 1 calc R U . . .
C29 C -0.1758(6) 0.4540(3) 0.9190(4) 0.0303(13) Uani 1 1 d . . . . .
H29 H -0.216193 0.466555 0.973747 0.036 Uiso 1 1 calc R U . . .
C30 C -0.2521(6) 0.4594(2) 0.8380(4) 0.0259(12) Uani 1 1 d . . . . .
H30 H -0.344907 0.475092 0.837781 0.031 Uiso 1 1 calc R U . . .
C31 C -0.1936(6) 0.4421(2) 0.7579(4) 0.0239(12) Uani 1 1 d . . . . .
H31 H -0.245536 0.445812 0.702546 0.029 Uiso 1 1 calc R U . . .
C32 C -0.0567(6) 0.4191(2) 0.7591(4) 0.0209(11) Uani 1 1 d . . . . .
H32 H -0.014397 0.408054 0.704211 0.025 Uiso 1 1 calc R U . . .
C33 C 0.2747(5) 0.3896(2) 0.9478(3) 0.0179(11) Uani 1 1 d . . . . .
C34 C 0.2183(5) 0.3560(2) 1.0157(3) 0.0205(11) Uani 1 1 d . . . . .
H34 H 0.142843 0.330056 1.001511 0.025 Uiso 1 1 calc R U . . .
C35 C 0.2702(6) 0.3595(2) 1.1043(4) 0.0272(13) Uani 1 1 d . . . . .
H35 H 0.229123 0.336995 1.150729 0.033 Uiso 1 1 calc R U . . .
C36 C 0.3834(6) 0.3965(2) 1.1238(3) 0.0247(12) Uani 1 1 d . . . . .
H36 H 0.418645 0.400062 1.184112 0.030 Uiso 1 1 calc R U . . .
C37 C 0.4443(6) 0.4279(2) 1.0557(4) 0.0241(12) Uani 1 1 d . . . . .
H37 H 0.523582 0.451976 1.069082 0.029 Uiso 1 1 calc R U . . .
C38 C 0.3909(6) 0.4247(2) 0.9682(4) 0.0200(11) Uani 1 1 d . . . . .
H38 H 0.433707 0.446589 0.921782 0.024 Uiso 1 1 calc R U . . .
H1 H 0.497(5) 0.3554(9) 0.776(3) 0.003(12) Uiso 1 1 d D . . . .

loop_
_atom_site_aniso_label
_atom_site_aniso_U_11
_atom_site_aniso_U_22
_atom_site_aniso_U_33
_atom_site_aniso_U_23
_atom_site_aniso_U_13
_atom_site_aniso_U_12
Pt1 0.01203(12) 0.01393(11) 0.01271(11) 0.00003(7) -0.00007(7) -0.00001(8)
Cl1 0.0249(7) 0.0183(6) 0.0218(6) -0.0049(5) 0.0005(5) 0.0005(5)
Cl2 0.0231(7) 0.0192(6) 0.0197(6) 0.0041(5) 0.0017(5) -0.0061(5)
P2 0.0123(6) 0.0182(7) 0.0142(6) -0.0001(5) 0.0018(5) -0.0002(5)
P1 0.0106(6) 0.0166(6) 0.0144(6) 0.0004(5) -0.0006(5) 0.0006(5)
O1 0.032(2) 0.024(2) 0.031(2) 0.0102(17) 0.0092(17) 0.0108(17)
N1 0.017(2) 0.016(2) 0.018(2) 0.0038(18) 0.0018(17) 0.0025(18)
C26 0.013(3) 0.015(2) 0.014(2) 0.0012(19) 0.0017(19) -0.004(2)
C25 0.021(3) 0.025(3) 0.015(3) -0.001(2) 0.000(2) -0.004(2)
C24 0.023(3) 0.029(3) 0.022(3) 0.007(2) -0.001(2) -0.012(2)
C23 0.046(4) 0.020(3) 0.013(3) 0.007(2) 0.001(2) -0.010(3)
C22 0.030(3) 0.021(3) 0.018(3) 0.005(2) 0.000(2) 0.007(2)
C21 0.021(3) 0.020(3) 0.008(2) 0.0044(19) 0.001(2) 0.000(2)
C20 0.017(3) 0.024(3) 0.016(3) 0.003(2) 0.000(2) 0.005(2)
C1 0.010(3) 0.023(3) 0.021(3) 0.003(2) -0.001(2) 0.000(2)
C2 0.013(3) 0.016(2) 0.016(3) -0.003(2) -0.001(2) -0.002(2)
C3 0.012(3) 0.025(3) 0.019(3) -0.001(2) 0.001(2) 0.003(2)
C4 0.010(3) 0.030(3) 0.022(3) -0.007(2) 0.002(2) -0.001(2)
C5 0.019(3) 0.024(3) 0.019(3) -0.004(2) 0.004(2) -0.006(2)
C6 0.011(3) 0.019(3) 0.018(3) -0.001(2) -0.001(2) 0.002(2)
C7 0.011(2) 0.015(2) 0.016(2) -0.0028(19) -0.0033(19) -0.002(2)
C8 0.008(2) 0.023(3) 0.016(3) 0.004(2) 0.0025(19) -0.002(2)
C13 0.025(3) 0.021(3) 0.027(3) -0.003(2) -0.003(2) 0.003(2)
C12 0.029(3) 0.027(3) 0.024(3) -0.001(2) -0.009(2) 0.010(3)
C11 0.027(3) 0.034(3) 0.020(3) 0.006(2) -0.008(2) -0.002(3)
C10 0.043(4) 0.027(3) 0.016(3) -0.003(2) 0.002(2) 0.001(3)
C9 0.032(3) 0.022(3) 0.014(3) -0.004(2) 0.001(2) 0.010(2)
C14 0.013(3) 0.019(3) 0.014(2) -0.001(2) -0.0014(19) -0.001(2)
C19 0.013(3) 0.025(3) 0.030(3) -0.006(2) 0.002(2) 0.001(2)
C18 0.019(3) 0.024(3) 0.052(4) -0.017(3) 0.004(3) -0.001(2)
C17 0.024(3) 0.026(3) 0.045(4) -0.013(3) 0.000(3) -0.008(3)
C16 0.014(3) 0.030(3) 0.028(3) -0.002(2) 0.000(2) -0.005(2)
C15 0.017(3) 0.022(3) 0.015(2) -0.002(2) 0.000(2) 0.003(2)
C27 0.019(3) 0.019(3) 0.011(2) 0.005(2) 0.005(2) -0.002(2)
C28 0.018(3) 0.027(3) 0.021(3) 0.001(2) 0.002(2) 0.003(2)
C29 0.028(3) 0.035(3) 0.029(3) -0.005(3) 0.008(3) 0.006(3)
C30 0.013(3) 0.028(3) 0.037(3) 0.000(3) 0.006(2) 0.003(2)
C31 0.020(3) 0.021(3) 0.030(3) -0.002(2) -0.005(2) 0.000(2)
C32 0.020(3) 0.022(3) 0.021(3) -0.003(2) 0.001(2) 0.000(2)
C33 0.015(3) 0.018(3) 0.021(3) 0.001(2) 0.000(2) 0.002(2)
C34 0.018(3) 0.026(3) 0.017(3) 0.002(2) -0.001(2) 0.002(2)
C35 0.031(3) 0.032(3) 0.019(3) 0.003(2) 0.003(2) 0.008(3)
C36 0.031(3) 0.028(3) 0.015(3) -0.001(2) -0.007(2) 0.009(3)
C37 0.021(3) 0.020(3) 0.030(3) -0.006(2) -0.009(2) 0.007(2)
C38 0.020(3) 0.017(3) 0.023(3) -0.001(2) 0.001(2) 0.006(2)

loop_
_atom_type_symbol
_atom_type_description
_atom_type_scat_dispersion_real
_atom_type_scat_dispersion_imag
_atom_type_scat_source
C C 0.0033 0.0016 'International Tables Vol C Tables 4.2.6.8 and 6.1.1.4'
H H 0.0000 0.0000 'International Tables Vol C Tables 4.2.6.8 and 6.1.1.4'
Cl Cl 0.1484 0.1585 'International Tables Vol C Tables 4.2.6.8 and 6.1.1.4'
N N 0.0061 0.0033 'International Tables Vol C Tables 4.2.6.8 and 6.1.1.4'
O O 0.0106 0.0060 'International Tables Vol C Tables 4.2.6.8 and 6.1.1.4'
P P 0.1023 0.0942 'International Tables Vol C Tables 4.2.6.8 and 6.1.1.4'
Pt Pt -1.7033 8.3905 'International Tables Vol C Tables 4.2.6.8 and 6.1.1.4'

loop_
_geom_angle_atom_site_label_1
_geom_angle_atom_site_label_2
_geom_angle_atom_site_label_3
_geom_angle
_geom_angle_site_symmetry_1
_geom_angle_site_symmetry_3
_geom_angle_publ_flag
Cl2 Pt1 Cl1 86.64(4) . . ?
P2 Pt1 Cl1 84.39(4) . . ?
P2 Pt1 Cl2 167.16(4) . . ?
P2 Pt1 P1 105.57(5) . . ?
P1 Pt1 Cl1 165.93(4) . . ?
P1 Pt1 Cl2 84.95(4) . . ?
C26 P2 Pt1 121.63(16) . . ?
C26 P2 C27 106.6(2) . . ?
C27 P2 Pt1 108.67(16) . . ?
C33 P2 Pt1 112.76(17) . . ?
C33 P2 C26 100.2(2) . . ?
C33 P2 C27 105.7(2) . . ?
C7 P1 Pt1 112.44(15) . . ?
C8 P1 Pt1 108.65(17) . . ?
C8 P1 C7 107.0(2) . . ?
C8 P1 C14 96.9(2) . . ?
C14 P1 Pt1 126.52(16) . . ?
C14 P1 C7 103.1(2) . . ?
C20 N1 H1 117(3) . . ?
C1 N1 C20 123.1(4) . . ?
C1 N1 H1 119(3) . . ?
C25 C26 P2 118.2(4) . . ?
C25 C26 C21 119.2(4) . . ?
C21 C26 P2 122.6(4) . . ?
C26 C25 H25 119.7 . . ?
C24 C25 C26 120.7(5) . . ?
C24 C25 H25 119.7 . . ?
C25 C24 H24 119.8 . . ?
C23 C24 C25 120.4(5) . . ?
C23 C24 H24 119.8 . . ?
C24 C23 H23 120.6 . . ?
C24 C23 C22 118.9(5) . . ?
C22 C23 H23 120.6 . . ?
C23 C22 H22 118.9 . . ?
C21 C22 C23 122.3(5) . . ?
C21 C22 H22 118.9 . . ?
C26 C21 C20 123.5(4) . . ?
C22 C21 C26 118.5(5) . . ?
C22 C21 C20 117.8(4) . . ?
N1 C20 C21 115.0(4) . . ?
N1 C20 H20A 108.5 . . ?
N1 C20 H20B 108.5 . . ?
C21 C20 H20A 108.5 . . ?
C21 C20 H20B 108.5 . . ?
H20A C20 H20B 107.5 . . ?
O1 C1 N1 123.3(5) . . ?
O1 C1 C2 120.4(5) . . ?
N1 C1 C2 116.3(4) . . ?
C3 C2 C1 116.1(4) . . ?
C3 C2 C7 119.1(4) . . ?
C7 C2 C1 124.7(4) . . ?
C2 C3 H3 119.2 . . ?
C4 C3 C2 121.6(5) . . ?
C4 C3 H3 119.2 . . ?
C3 C4 H4 120.3 . . ?
C3 C4 C5 119.4(5) . . ?
C5 C4 H4 120.3 . . ?
C4 C5 H5 120.1 . . ?
C6 C5 C4 119.8(5) . . ?
C6 C5 H5 120.1 . . ?
C5 C6 H6 119.2 . . ?
C5 C6 C7 121.6(5) . . ?
C7 C6 H6 119.2 . . ?
C2 C7 P1 123.9(4) . . ?
C6 C7 P1 117.6(4) . . ?
C6 C7 C2 118.3(4) . . ?
C13 C8 P1 122.0(4) . . ?
C9 C8 P1 119.8(4) . . ?
C9 C8 C13 118.0(5) . . ?
C8 C13 H13 119.7 . . ?
C12 C13 C8 120.6(5) . . ?
C12 C13 H13 119.7 . . ?
C13 C12 H12 119.7 . . ?
C13 C12 C11 120.7(5) . . ?
C11 C12 H12 119.7 . . ?
C12 C11 H11 120.7 . . ?
C10 C11 C12 118.6(5) . . ?
C10 C11 H11 120.7 . . ?
C11 C10 H10 119.6 . . ?
C9 C10 C11 120.7(5) . . ?
C9 C10 H10 119.6 . . ?
C8 C9 H9 119.3 . . ?
C10 C9 C8 121.4(5) . . ?
C10 C9 H9 119.3 . . ?
C19 C14 P1 122.8(4) . . ?
C15 C14 P1 117.5(4) . . ?
C15 C14 C19 118.4(4) . . ?
C14 C19 H19 119.9 . . ?
C18 C19 C14 120.2(5) . . ?
C18 C19 H19 119.9 . . ?
C19 C18 H18 119.7 . . ?
C17 C18 C19 120.5(5) . . ?
C17 C18 H18 119.7 . . ?
C18 C17 H17 120.1 . . ?
C18 C17 C16 119.9(5) . . ?
C16 C17 H17 120.1 . . ?
C17 C16 H16 120.1 . . ?
C15 C16 C17 119.8(5) . . ?
C15 C16 H16 120.1 . . ?
C14 C15 H15 119.4 . . ?
C16 C15 C14 121.2(5) . . ?
C16 C15 H15 119.4 . . ?
C28 C27 P2 123.2(4) . . ?
C28 C27 C32 120.5(5) . . ?
C32 C27 P2 116.3(4) . . ?
C27 C28 H28 120.2 . . ?
C27 C28 C29 119.5(5) . . ?
C29 C28 H28 120.2 . . ?
C28 C29 H29 119.8 . . ?
C28 C29 C30 120.3(5) . . ?
C30 C29 H29 119.8 . . ?
C29 C30 H30 119.9 . . ?
C31 C30 C29 120.3(5) . . ?
C31 C30 H30 119.9 . . ?
C30 C31 H31 120.4 . . ?
C30 C31 C32 119.3(5) . . ?
C32 C31 H31 120.4 . . ?
C27 C32 C31 120.0(5) . . ?
C27 C32 H32 120.0 . . ?
C31 C32 H32 120.0 . . ?
C34 C33 P2 118.1(4) . . ?
C34 C33 C38 118.8(5) . . ?
C38 C33 P2 123.0(4) . . ?
C33 C34 H34 119.4 . . ?
C33 C34 C35 121.2(5) . . ?
C35 C34 H34 119.4 . . ?
C34 C35 H35 120.6 . . ?
C34 C35 C36 118.8(5) . . ?
C36 C35 H35 120.6 . . ?
C35 C36 H36 119.9 . . ?
C37 C36 C35 120.2(5) . . ?
C37 C36 H36 119.9 . . ?
C36 C37 H37 119.7 . . ?
C36 C37 C38 120.5(5) . . ?
C38 C37 H37 119.7 . . ?
C33 C38 H38 119.9 . . ?
C37 C38 C33 120.3(5) . . ?
C37 C38 H38 119.9 . . ?

loop_
_geom_bond_atom_site_label_1
_geom_bond_atom_site_label_2
_geom_bond_distance
_geom_bond_site_symmetry_2
_geom_bond_publ_flag
Pt1 Cl1 2.3506(12) . ?
Pt1 Cl2 2.3457(12) . ?
Pt1 P2 2.2635(13) . ?
Pt1 P1 2.2781(13) . ?
P2 C26 1.836(5) . ?
P2 C27 1.840(5) . ?
P2 C33 1.829(5) . ?
P1 C7 1.835(5) . ?
P1 C8 1.830(5) . ?
P1 C14 1.830(5) . ?
O1 C1 1.227(6) . ?
N1 C20 1.455(6) . ?
N1 C1 1.346(6) . ?
N1 H1 0.860(19) . ?
C26 C25 1.403(7) . ?
C26 C21 1.421(7) . ?
C25 H25 0.9500 . ?
C25 C24 1.391(7) . ?
C24 H24 0.9500 . ?
C24 C23 1.380(8) . ?
C23 H23 0.9500 . ?
C23 C22 1.404(8) . ?
C22 H22 0.9500 . ?
C22 C21 1.377(7) . ?
C21 C20 1.533(7) . ?
C20 H20A 0.9900 . ?
C20 H20B 0.9900 . ?
C1 C2 1.506(7) . ?
C2 C3 1.398(7) . ?
C2 C7 1.412(7) . ?
C3 H3 0.9500 . ?
C3 C4 1.379(7) . ?
C4 H4 0.9500 . ?
C4 C5 1.389(7) . ?
C5 H5 0.9500 . ?
C5 C6 1.386(7) . ?
C6 H6 0.9500 . ?
C6 C7 1.396(7) . ?
C8 C13 1.393(7) . ?
C8 C9 1.392(7) . ?
C13 H13 0.9500 . ?
C13 C12 1.390(7) . ?
C12 H12 0.9500 . ?
C12 C11 1.392(8) . ?
C11 H11 0.9500 . ?
C11 C10 1.383(8) . ?
C10 H10 0.9500 . ?
C10 C9 1.378(7) . ?
C9 H9 0.9500 . ?
C14 C19 1.394(7) . ?
C14 C15 1.393(7) . ?
C19 H19 0.9500 . ?
C19 C18 1.385(7) . ?
C18 H18 0.9500 . ?
C18 C17 1.380(7) . ?
C17 H17 0.9500 . ?
C17 C16 1.382(8) . ?
C16 H16 0.9500 . ?
C16 C15 1.380(7) . ?
C15 H15 0.9500 . ?
C27 C28 1.375(7) . ?
C27 C32 1.390(7) . ?
C28 H28 0.9500 . ?
C28 C29 1.391(8) . ?
C29 H29 0.9500 . ?
C29 C30 1.392(8) . ?
C30 H30 0.9500 . ?
C30 C31 1.379(8) . ?
C31 H31 0.9500 . ?
C31 C32 1.400(7) . ?
C32 H32 0.9500 . ?
C33 C34 1.386(7) . ?
C33 C38 1.393(7) . ?
C34 H34 0.9500 . ?
C34 C35 1.394(7) . ?
C35 H35 0.9500 . ?
C35 C36 1.394(8) . ?
C36 H36 0.9500 . ?
C36 C37 1.378(8) . ?
C37 H37 0.9500 . ?
C37 C38 1.382(7) . ?
C38 H38 0.9500 . ?

loop_
_geom_torsion_atom_site_label_1
_geom_torsion_atom_site_label_2
_geom_torsion_atom_site_label_3
_geom_torsion_atom_site_label_4
_geom_torsion
_geom_torsion_site_symmetry_1
_geom_torsion_site_symmetry_2
_geom_torsion_site_symmetry_3
_geom_torsion_site_symmetry_4
_geom_torsion_publ_flag
Pt1 P2 C26 C25 -118.2(3) . . . . ?
Pt1 P2 C26 C21 62.3(4) . . . . ?
Pt1 P2 C27 C28 -125.8(4) . . . . ?
Pt1 P2 C27 C32 50.7(4) . . . . ?
Pt1 P2 C33 C34 -174.8(3) . . . . ?
Pt1 P2 C33 C38 2.3(5) . . . . ?
Pt1 P1 C7 C2 83.4(4) . . . . ?
Pt1 P1 C7 C6 -101.0(4) . . . . ?
Pt1 P1 C8 C13 4.7(5) . . . . ?
Pt1 P1 C8 C9 -169.5(4) . . . . ?
Pt1 P1 C14 C19 -137.9(4) . . . . ?
Pt1 P1 C14 C15 55.2(4) . . . . ?
P2 C26 C25 C24 177.8(4) . . . . ?
P2 C26 C21 C22 -177.4(4) . . . . ?
P2 C26 C21 C20 7.0(6) . . . . ?
P2 C27 C28 C29 177.6(4) . . . . ?
P2 C27 C32 C31 -178.9(4) . . . . ?
P2 C33 C34 C35 -178.8(4) . . . . ?
P2 C33 C38 C37 179.8(4) . . . . ?
P1 C8 C13 C12 -173.8(4) . . . . ?
P1 C8 C9 C10 173.7(4) . . . . ?
P1 C14 C19 C18 -167.8(4) . . . . ?
P1 C14 C15 C16 167.1(4) . . . . ?
O1 C1 C2 C3 -33.5(7) . . . . ?
O1 C1 C2 C7 143.0(5) . . . . ?
N1 C1 C2 C3 147.5(5) . . . . ?
N1 C1 C2 C7 -36.0(7) . . . . ?
C26 P2 C27 C28 101.5(5) . . . . ?
C26 P2 C27 C32 -82.0(4) . . . . ?
C26 P2 C33 C34 -44.0(4) . . . . ?
C26 P2 C33 C38 133.1(4) . . . . ?
C26 C25 C24 C23 0.3(8) . . . . ?
C26 C21 C20 N1 -72.6(6) . . . . ?
C25 C26 C21 C22 3.1(7) . . . . ?
C25 C26 C21 C20 -172.4(4) . . . . ?
C25 C24 C23 C22 1.8(8) . . . . ?
C24 C23 C22 C21 -1.4(8) . . . . ?
C23 C22 C21 C26 -1.1(7) . . . . ?
C23 C22 C21 C20 174.7(4) . . . . ?
C22 C21 C20 N1 111.9(5) . . . . ?
C21 C26 C25 C24 -2.8(7) . . . . ?
C20 N1 C1 O1 -10.7(8) . . . . ?
C20 N1 C1 C2 168.2(4) . . . . ?
C1 N1 C20 C21 -101.2(5) . . . . ?
C1 C2 C3 C4 179.7(5) . . . . ?
C1 C2 C7 P1 -4.1(7) . . . . ?
C1 C2 C7 C6 -179.7(4) . . . . ?
C2 C3 C4 C5 -0.2(8) . . . . ?
C3 C2 C7 P1 172.4(4) . . . . ?
C3 C2 C7 C6 -3.3(7) . . . . ?
C3 C4 C5 C6 -2.2(7) . . . . ?
C4 C5 C6 C7 1.8(7) . . . . ?
C5 C6 C7 P1 -175.0(4) . . . . ?
C5 C6 C7 C2 1.0(7) . . . . ?
C7 P1 C8 C13 -117.0(4) . . . . ?
C7 P1 C8 C9 68.9(5) . . . . ?
C7 P1 C14 C19 -6.6(5) . . . . ?
C7 P1 C14 C15 -173.5(4) . . . . ?
C7 C2 C3 C4 2.9(7) . . . . ?
C8 P1 C7 C2 -157.4(4) . . . . ?
C8 P1 C7 C6 18.2(4) . . . . ?
C8 P1 C14 C19 102.8(4) . . . . ?
C8 P1 C14 C15 -64.2(4) . . . . ?
C8 C13 C12 C11 0.0(9) . . . . ?
C13 C8 C9 C10 -0.6(8) . . . . ?
C13 C12 C11 C10 -0.3(9) . . . . ?
C12 C11 C10 C9 0.1(9) . . . . ?
C11 C10 C9 C8 0.4(9) . . . . ?
C9 C8 C13 C12 0.4(8) . . . . ?
C14 P1 C7 C2 -55.9(4) . . . . ?
C14 P1 C7 C6 119.8(4) . . . . ?
C14 P1 C8 C13 137.0(4) . . . . ?
C14 P1 C8 C9 -37.2(4) . . . . ?
C14 C19 C18 C17 1.7(9) . . . . ?
C19 C14 C15 C16 -0.4(7) . . . . ?
C19 C18 C17 C16 -1.0(9) . . . . ?
C18 C17 C16 C15 -0.5(9) . . . . ?
C17 C16 C15 C14 1.2(8) . . . . ?
C15 C14 C19 C18 -1.0(8) . . . . ?
C27 P2 C26 C25 6.9(4) . . . . ?
C27 P2 C26 C21 -172.5(4) . . . . ?
C27 P2 C33 C34 66.6(4) . . . . ?
C27 P2 C33 C38 -116.3(4) . . . . ?
C27 C28 C29 C30 0.4(9) . . . . ?
C28 C27 C32 C31 -2.3(8) . . . . ?
C28 C29 C30 C31 -1.0(9) . . . . ?
C29 C30 C31 C32 0.0(8) . . . . ?
C30 C31 C32 C27 1.7(8) . . . . ?
C32 C27 C28 C29 1.2(8) . . . . ?
C33 P2 C26 C25 116.8(4) . . . . ?
C33 P2 C26 C21 -62.6(4) . . . . ?
C33 P2 C27 C28 -4.5(5) . . . . ?
C33 P2 C27 C32 172.0(4) . . . . ?
C33 C34 C35 C36 -1.7(8) . . . . ?
C34 C33 C38 C37 -3.1(7) . . . . ?
C34 C35 C36 C37 -1.5(8) . . . . ?
C35 C36 C37 C38 2.3(8) . . . . ?
C36 C37 C38 C33 0.0(8) . . . . ?
C38 C33 C34 C35 4.0(8) . . . . ?
